data_7046005
loop_
_publ_author_name
'Soleimani, Ebrahim'
'Robertson, Katherine N.'
'Pye, Cory C.'
'Clyburne, Jason A. C.'

_publ_section_title
;
 Homolytic cleavage of Lawesson's reagent: N-heterocyclic carbene
 complexes of ArPS<sub>2</sub> (Ar =
 4-CH<sub>3</sub>O-C<sub>6</sub>H<sub>4</sub>).
;
_journal_issue 18
_journal_name_full 'Dalton transactions (Cambridge, England : 2003)'
_journal_page_first 6299
_journal_page_last 6303
_journal_paper_doi 10.1039/c8dt00457a
_journal_volume 47
_journal_year 2018
_chemical_formula_moiety 'C28 H31 N2 O P S2, C H2 Cl2'
_chemical_formula_sum 'C29 H33 Cl2 N2 O P S2'
_chemical_formula_weight 591.56
_space_group_crystal_system monoclinic
_space_group_IT_number 14
_space_group_name_Hall '-P 2ybc'
_space_group_name_H-M_alt 'P 1 21/c 1'
_symmetry_space_group_name_Hall '-P 2ybc'
_symmetry_space_group_name_H-M 'P 1 21/c 1'
_atom_sites_solution_hydrogens geom
_audit_creation_method SHELXL-2014/7
_audit_update_record
;
2017-12-05 deposited with the CCDC.
2018-04-05 downloaded from the CCDC.
;
_cell_angle_alpha 90
_cell_angle_beta 99.1770(10)
_cell_angle_gamma 90
_cell_formula_units_Z 4
_cell_length_a 14.3251(3)
_cell_length_b 13.4264(3)
_cell_length_c 15.3146(3)
_cell_measurement_reflns_used 9913
_cell_measurement_temperature 125(2)
_cell_measurement_theta_max 28.56
_cell_measurement_theta_min 2.36
_cell_volume 2907.82(11)
_computing_cell_refinement 'Bruker SAINT'
_computing_data_collection 'Bruker APEX2'
_computing_data_reduction 'Bruker SAINT'
_computing_structure_refinement 'SHELXL-2014/7 (Sheldrick, 2014)'
_computing_structure_solution 'SHELXT-2014/7 (Sheldrick, 2014)'
_diffrn_ambient_temperature 125(2)
_diffrn_measured_fraction_theta_full 1.000
_diffrn_measured_fraction_theta_max 0.946
_diffrn_measurement_device_type 'Bruker APEX-II CCD'
_diffrn_measurement_method '\f and \w scans'
_diffrn_radiation_monochromator graphite
_diffrn_radiation_source 'sealed tube'
_diffrn_radiation_type MoK\a
_diffrn_radiation_wavelength 0.71073
_diffrn_reflns_av_R_equivalents 0.0327
_diffrn_reflns_av_unetI/netI 0.0264
_diffrn_reflns_Laue_measured_fraction_full 1.000
_diffrn_reflns_Laue_measured_fraction_max 0.946
_diffrn_reflns_limit_h_max 19
_diffrn_reflns_limit_h_min -18
_diffrn_reflns_limit_k_max 18
_diffrn_reflns_limit_k_min -17
_diffrn_reflns_limit_l_max 20
_diffrn_reflns_limit_l_min -20
_diffrn_reflns_number 51144
_diffrn_reflns_point_group_measured_fraction_full 1.000
_diffrn_reflns_point_group_measured_fraction_max 0.946
_diffrn_reflns_theta_full 25.242
_diffrn_reflns_theta_max 28.967
_diffrn_reflns_theta_min 1.440
_exptl_absorpt_coefficient_mu 0.448
_exptl_absorpt_correction_T_max 0.7458
_exptl_absorpt_correction_T_min 0.6983
_exptl_absorpt_correction_type multi-scan
_exptl_absorpt_process_details 'SADABS; Bruker 2009'
_exptl_crystal_colour colourless
_exptl_crystal_density_diffrn 1.351
_exptl_crystal_description 'thick plate'
_exptl_crystal_F_000 1240
_exptl_crystal_size_max 0.325
_exptl_crystal_size_mid 0.190
_exptl_crystal_size_min 0.100
_refine_diff_density_max 0.389
_refine_diff_density_min -0.246
_refine_diff_density_rms 0.053
_refine_ls_extinction_method none
_refine_ls_goodness_of_fit_ref 1.033
_refine_ls_hydrogen_treatment constr
_refine_ls_matrix_type full
_refine_ls_number_parameters 341
_refine_ls_number_reflns 7287
_refine_ls_number_restraints 0
_refine_ls_restrained_S_all 1.033
_refine_ls_R_factor_all 0.0460
_refine_ls_R_factor_gt 0.0339
_refine_ls_shift/su_max 0.001
_refine_ls_shift/su_mean 0.000
_refine_ls_structure_factor_coef Fsqd
_refine_ls_weighting_details 'w=1/[\s^2^(Fo^2^)+(0.0411P)^2^+1.2792P] where P=(Fo^2^+2Fc^2^)/3'
_refine_ls_weighting_scheme calc
_refine_ls_wR_factor_gt 0.0820
_refine_ls_wR_factor_ref 0.0884
_reflns_Friedel_coverage 0.000
_reflns_number_gt 5928
_reflns_number_total 7287
_reflns_threshold_expression 'I > 2\s(I)'
_cod_data_source_file c8dt00457a2.cif
_cod_data_source_block EB004
_cod_depositor_comments 'Adding full bibliography for 7046005--7046006.cif.'
_cod_database_code 7046005
_shelx_shelxl_version_number 2014/7
_shelx_space_group_comment
;
The symmetry employed for this shelxl refinement is uniquely defined
by the following loop, which should always be used as a source of
symmetry information in preference to the above space-group names.
They are only intended as comments.
;
_shelx_estimated_absorpt_t_min 0.868
_shelx_estimated_absorpt_t_max 0.957

loop_
_space_group_symop_operation_xyz
'x, y, z'
'-x, y+1/2, -z+1/2'
'-x, -y, -z'
'x, -y-1/2, z-1/2'

loop_
_atom_site_label
_atom_site_type_symbol
_atom_site_fract_x
_atom_site_fract_y
_atom_site_fract_z
_atom_site_U_iso_or_equiv
_atom_site_adp_type
_atom_site_occupancy
_atom_site_site_symmetry_order
_atom_site_calc_flag
_atom_site_refinement_flags_posn
_atom_site_refinement_flags_adp
Cl1 Cl -0.03795(3) 0.93669(3) 0.38750(3) 0.03756(11) Uani 1 1 d . .
Cl2 Cl 0.04496(4) 0.74396(3) 0.44116(3) 0.03993(12) Uani 1 1 d . .
S1 S 0.73863(3) 0.89381(3) 0.52098(3) 0.02369(9) Uani 1 1 d . .
S2 S 0.74510(3) 0.65526(3) 0.44669(2) 0.02589(10) Uani 1 1 d . .
P1 P 0.68356(3) 0.75882(3) 0.50779(2) 0.01782(9) Uani 1 1 d . .
O1 O 0.27666(8) 0.78285(9) 0.34428(8) 0.0316(3) Uani 1 1 d . .
N1 N 0.61062(9) 0.71662(9) 0.67257(8) 0.0191(3) Uani 1 1 d . .
N2 N 0.75580(9) 0.67124(9) 0.67735(8) 0.0199(3) Uani 1 1 d . .
C1 C 0.68154(10) 0.71294(10) 0.62361(9) 0.0181(3) Uani 1 1 d . .
C2 C 0.64077(12) 0.67748(12) 0.75574(10) 0.0241(3) Uani 1 1 d . .
H2 H 0.6043 0.6716 0.8021 0.029 Uiso 1 1 calc R U
C3 C 0.73091(12) 0.64947(12) 0.75874(10) 0.0245(3) Uani 1 1 d . .
H3 H 0.7704 0.6201 0.8077 0.029 Uiso 1 1 calc R U
C4 C 0.51655(11) 0.75882(11) 0.65204(9) 0.0192(3) Uani 1 1 d . .
C5 C 0.44138(11) 0.69573(11) 0.62097(10) 0.0220(3) Uani 1 1 d . .
C6 C 0.35146(12) 0.73677(12) 0.60940(10) 0.0249(3) Uani 1 1 d . .
H6 H 0.2989 0.6960 0.5869 0.030 Uiso 1 1 calc R U
C7 C 0.33572(11) 0.83581(12) 0.62965(10) 0.0248(3) Uani 1 1 d . .
C8 C 0.41334(11) 0.89570(11) 0.66049(10) 0.0229(3) Uani 1 1 d . .
H8 H 0.4033 0.9638 0.6731 0.027 Uiso 1 1 calc R U
C9 C 0.50517(11) 0.85856(11) 0.67341(9) 0.0204(3) Uani 1 1 d . .
C10 C 0.45659(13) 0.58716(11) 0.60208(11) 0.0284(4) Uani 1 1 d . .
H10A H 0.3954 0.5551 0.5824 0.043 Uiso 1 1 calc R U
H10B H 0.4882 0.5544 0.6560 0.043 Uiso 1 1 calc R U
H10C H 0.4961 0.5814 0.5556 0.043 Uiso 1 1 calc R U
C11 C 0.23673(12) 0.87680(14) 0.62075(12) 0.0340(4) Uani 1 1 d . .
H11A H 0.1942 0.8360 0.5787 0.051 Uiso 1 1 calc R U
H11B H 0.2360 0.9456 0.5992 0.051 Uiso 1 1 calc R U
H11C H 0.2156 0.8755 0.6785 0.051 Uiso 1 1 calc R U
C12 C 0.58888(12) 0.92163(12) 0.70999(10) 0.0244(3) Uani 1 1 d . .
H12A H 0.6167 0.8968 0.7685 0.037 Uiso 1 1 calc R U
H12B H 0.5685 0.9908 0.7150 0.037 Uiso 1 1 calc R U
H12C H 0.6361 0.9185 0.6703 0.037 Uiso 1 1 calc R U
C13 C 0.85020(11) 0.64846(11) 0.65998(9) 0.0202(3) Uani 1 1 d . .
C14 C 0.92093(11) 0.71956(11) 0.68087(10) 0.0231(3) Uani 1 1 d . .
C15 C 1.01180(12) 0.69214(12) 0.66843(11) 0.0272(3) Uani 1 1 d . .
H15 H 1.0615 0.7395 0.6805 0.033 Uiso 1 1 calc R U
C16 C 1.03204(12) 0.59816(13) 0.63904(10) 0.0279(3) Uani 1 1 d . .
C17 C 0.95946(12) 0.52844(12) 0.62322(10) 0.0262(3) Uani 1 1 d . .
H17 H 0.9732 0.4634 0.6045 0.031 Uiso 1 1 calc R U
C18 C 0.86736(11) 0.55132(11) 0.63401(10) 0.0219(3) Uani 1 1 d . .
C19 C 0.90193(13) 0.81985(12) 0.71837(12) 0.0309(4) Uani 1 1 d . .
H19A H 0.8568 0.8566 0.6753 0.046 Uiso 1 1 calc R U
H19B H 0.9612 0.8574 0.7312 0.046 Uiso 1 1 calc R U
H19C H 0.8755 0.8108 0.7730 0.046 Uiso 1 1 calc R U
C20 C 1.13055(13) 0.56978(16) 0.62540(13) 0.0395(4) Uani 1 1 d . .
H20A H 1.1475 0.5054 0.6536 0.059 Uiso 1 1 calc R U
H20B H 1.1754 0.6207 0.6518 0.059 Uiso 1 1 calc R U
H20C H 1.1327 0.5649 0.5619 0.059 Uiso 1 1 calc R U
C21 C 0.79036(12) 0.47442(12) 0.61882(11) 0.0282(3) Uani 1 1 d . .
H21A H 0.7605 0.4686 0.6719 0.042 Uiso 1 1 calc R U
H21B H 0.8174 0.4100 0.6061 0.042 Uiso 1 1 calc R U
H21C H 0.7429 0.4945 0.5686 0.042 Uiso 1 1 calc R U
C22 C 0.55944(11) 0.76789(11) 0.46048(9) 0.0185(3) Uani 1 1 d . .
C23 C 0.51243(11) 0.68721(11) 0.41470(10) 0.0229(3) Uani 1 1 d . .
H23 H 0.5455 0.6266 0.4102 0.027 Uiso 1 1 calc R U
C24 C 0.41889(11) 0.69469(12) 0.37619(10) 0.0253(3) Uani 1 1 d . .
H24 H 0.3881 0.6395 0.3452 0.030 Uiso 1 1 calc R U
C25 C 0.36938(11) 0.78297(12) 0.38264(10) 0.0232(3) Uani 1 1 d . .
C26 C 0.41521(11) 0.86469(11) 0.42660(10) 0.0217(3) Uani 1 1 d . .
H26 H 0.3821 0.9254 0.4307 0.026 Uiso 1 1 calc R U
C27 C 0.50938(11) 0.85653(11) 0.46415(9) 0.0197(3) Uani 1 1 d . .
H27 H 0.5407 0.9126 0.4931 0.024 Uiso 1 1 calc R U
C28 C 0.22412(12) 0.87209(14) 0.35194(12) 0.0349(4) Uani 1 1 d . .
H28A H 0.2241 0.8870 0.4146 0.052 Uiso 1 1 calc R U
H28B H 0.1589 0.8631 0.3221 0.052 Uiso 1 1 calc R U
H28C H 0.2533 0.9274 0.3244 0.052 Uiso 1 1 calc R U
C29 C -0.03507(14) 0.83651(14) 0.46302(13) 0.0379(4) Uani 1 1 d . .
H29A H -0.0162 0.8616 0.5241 0.045 Uiso 1 1 calc R U
H29B H -0.0991 0.8073 0.4587 0.045 Uiso 1 1 calc R U

loop_
_atom_site_aniso_label
_atom_site_aniso_U_11
_atom_site_aniso_U_22
_atom_site_aniso_U_33
_atom_site_aniso_U_23
_atom_site_aniso_U_13
_atom_site_aniso_U_12
Cl1 0.0372(2) 0.0348(2) 0.0392(2) -0.00014(18) 0.00155(19) 0.00396(18)
Cl2 0.0463(3) 0.0314(2) 0.0438(3) -0.00166(18) 0.0125(2) 0.00599(19)
S1 0.0229(2) 0.02130(18) 0.02733(19) 0.00303(15) 0.00544(15) -0.00128(15)
S2 0.0317(2) 0.0276(2) 0.01971(18) -0.00053(15) 0.00839(15) 0.01000(16)
P1 0.02098(19) 0.01857(18) 0.01479(17) 0.00146(13) 0.00557(14) 0.00265(14)
O1 0.0226(6) 0.0386(7) 0.0319(6) -0.0042(5) -0.0005(5) -0.0060(5)
N1 0.0248(7) 0.0182(6) 0.0155(6) 0.0012(5) 0.0068(5) 0.0036(5)
N2 0.0229(6) 0.0206(6) 0.0164(6) 0.0010(5) 0.0040(5) 0.0030(5)
C1 0.0226(7) 0.0158(6) 0.0166(6) -0.0006(5) 0.0052(6) 0.0007(5)
C2 0.0330(9) 0.0253(8) 0.0154(7) 0.0032(6) 0.0080(6) 0.0050(6)
C3 0.0324(9) 0.0256(8) 0.0155(7) 0.0029(6) 0.0043(6) 0.0039(7)
C4 0.0227(7) 0.0214(7) 0.0152(6) 0.0025(5) 0.0084(6) 0.0040(6)
C5 0.0293(8) 0.0202(7) 0.0186(7) 0.0009(6) 0.0097(6) -0.0009(6)
C6 0.0255(8) 0.0272(8) 0.0236(7) 0.0010(6) 0.0086(6) -0.0037(6)
C7 0.0253(8) 0.0310(8) 0.0195(7) 0.0045(6) 0.0077(6) 0.0051(7)
C8 0.0299(8) 0.0212(7) 0.0190(7) 0.0006(6) 0.0082(6) 0.0064(6)
C9 0.0273(8) 0.0213(7) 0.0138(6) 0.0006(5) 0.0068(6) 0.0010(6)
C10 0.0395(10) 0.0189(7) 0.0292(8) -0.0001(6) 0.0124(7) -0.0036(7)
C11 0.0264(9) 0.0416(10) 0.0347(9) 0.0025(8) 0.0075(7) 0.0072(7)
C12 0.0302(8) 0.0217(7) 0.0220(7) -0.0017(6) 0.0063(6) 0.0009(6)
C13 0.0206(7) 0.0230(7) 0.0169(7) 0.0031(5) 0.0023(6) 0.0036(6)
C14 0.0263(8) 0.0229(7) 0.0191(7) 0.0024(6) 0.0002(6) 0.0010(6)
C15 0.0238(8) 0.0301(8) 0.0268(8) 0.0055(6) 0.0013(6) -0.0030(7)
C16 0.0241(8) 0.0358(9) 0.0240(8) 0.0056(7) 0.0048(6) 0.0040(7)
C17 0.0300(9) 0.0243(8) 0.0246(8) 0.0013(6) 0.0055(6) 0.0066(6)
C18 0.0260(8) 0.0210(7) 0.0184(7) 0.0025(5) 0.0023(6) 0.0018(6)
C19 0.0342(9) 0.0247(8) 0.0312(9) -0.0045(7) -0.0026(7) -0.0002(7)
C20 0.0275(9) 0.0521(12) 0.0406(10) 0.0035(9) 0.0104(8) 0.0072(8)
C21 0.0321(9) 0.0202(7) 0.0323(8) 0.0004(6) 0.0047(7) -0.0004(6)
C22 0.0233(7) 0.0194(7) 0.0138(6) 0.0017(5) 0.0056(5) -0.0007(6)
C23 0.0296(8) 0.0198(7) 0.0215(7) -0.0017(6) 0.0106(6) -0.0025(6)
C24 0.0289(8) 0.0270(8) 0.0216(7) -0.0071(6) 0.0085(6) -0.0083(6)
C25 0.0234(8) 0.0291(8) 0.0174(7) 0.0006(6) 0.0036(6) -0.0057(6)
C26 0.0242(8) 0.0203(7) 0.0202(7) 0.0022(6) 0.0027(6) 0.0003(6)
C27 0.0234(7) 0.0186(7) 0.0170(6) 0.0011(5) 0.0031(6) -0.0018(6)
C28 0.0226(8) 0.0407(10) 0.0385(10) 0.0041(8) -0.0042(7) -0.0013(7)
C29 0.0357(10) 0.0395(10) 0.0410(10) 0.0027(8) 0.0139(8) 0.0069(8)

loop_
_atom_type_symbol
_atom_type_description
_atom_type_scat_dispersion_real
_atom_type_scat_dispersion_imag
_atom_type_scat_source
C C 0.0033 0.0016 'International Tables Vol C Tables 4.2.6.8 and 6.1.1.4'
H H 0.0000 0.0000 'International Tables Vol C Tables 4.2.6.8 and 6.1.1.4'
Cl Cl 0.1484 0.1585 'International Tables Vol C Tables 4.2.6.8 and 6.1.1.4'
N N 0.0061 0.0033 'International Tables Vol C Tables 4.2.6.8 and 6.1.1.4'
O O 0.0106 0.0060 'International Tables Vol C Tables 4.2.6.8 and 6.1.1.4'
P P 0.1023 0.0942 'International Tables Vol C Tables 4.2.6.8 and 6.1.1.4'
S S 0.1246 0.1234 'International Tables Vol C Tables 4.2.6.8 and 6.1.1.4'

loop_
_geom_angle_atom_site_label_1
_geom_angle_atom_site_label_2
_geom_angle_atom_site_label_3
_geom_angle
C22 P1 C1 103.71(6)
C22 P1 S2 110.09(5)
C1 P1 S2 107.04(5)
C22 P1 S1 109.24(5)
C1 P1 S1 105.66(5)
S2 P1 S1 119.79(3)
C25 O1 C28 116.93(13)
C1 N1 C2 110.12(12)
C1 N1 C4 130.30(12)
C2 N1 C4 119.46(12)
C1 N2 C3 110.13(13)
C1 N2 C13 129.68(12)
C3 N2 C13 120.19(12)
N1 C1 N2 105.27(12)
N1 C1 P1 129.38(11)
N2 C1 P1 125.31(11)
C3 C2 N1 107.25(13)
C3 C2 H2 126.4
N1 C2 H2 126.4
C2 C3 N2 107.22(13)
C2 C3 H3 126.4
N2 C3 H3 126.4
C5 C4 C9 123.46(14)
C5 C4 N1 118.54(13)
C9 C4 N1 117.64(13)
C6 C5 C4 117.00(14)
C6 C5 C10 121.28(14)
C4 C5 C10 121.72(14)
C5 C6 C7 122.10(15)
C5 C6 H6 118.9
C7 C6 H6 118.9
C6 C7 C8 118.58(15)
C6 C7 C11 120.81(15)
C8 C7 C11 120.59(15)
C9 C8 C7 121.81(14)
C9 C8 H8 119.1
C7 C8 H8 119.1
C8 C9 C4 117.01(14)
C8 C9 C12 122.12(13)
C4 C9 C12 120.86(14)
C5 C10 H10A 109.5
C5 C10 H10B 109.5
H10A C10 H10B 109.5
C5 C10 H10C 109.5
H10A C10 H10C 109.5
H10B C10 H10C 109.5
C7 C11 H11A 109.5
C7 C11 H11B 109.5
H11A C11 H11B 109.5
C7 C11 H11C 109.5
H11A C11 H11C 109.5
H11B C11 H11C 109.5
C9 C12 H12A 109.5
C9 C12 H12B 109.5
H12A C12 H12B 109.5
C9 C12 H12C 109.5
H12A C12 H12C 109.5
H12B C12 H12C 109.5
C14 C13 C18 123.45(14)
C14 C13 N2 118.60(13)
C18 C13 N2 117.41(13)
C13 C14 C15 116.66(14)
C13 C14 C19 122.13(14)
C15 C14 C19 121.17(15)
C16 C15 C14 122.20(15)
C16 C15 H15 118.9
C14 C15 H15 118.9
C15 C16 C17 118.68(15)
C15 C16 C20 121.60(16)
C17 C16 C20 119.71(16)
C18 C17 C16 121.85(15)
C18 C17 H17 119.1
C16 C17 H17 119.1
C17 C18 C13 116.99(14)
C17 C18 C21 121.15(14)
C13 C18 C21 121.86(14)
C14 C19 H19A 109.5
C14 C19 H19B 109.5
H19A C19 H19B 109.5
C14 C19 H19C 109.5
H19A C19 H19C 109.5
H19B C19 H19C 109.5
C16 C20 H20A 109.5
C16 C20 H20B 109.5
H20A C20 H20B 109.5
C16 C20 H20C 109.5
H20A C20 H20C 109.5
H20B C20 H20C 109.5
C18 C21 H21A 109.5
C18 C21 H21B 109.5
H21A C21 H21B 109.5
C18 C21 H21C 109.5
H21A C21 H21C 109.5
H21B C21 H21C 109.5
C27 C22 C23 118.03(14)
C27 C22 P1 121.24(11)
C23 C22 P1 120.64(11)
C24 C23 C22 120.92(14)
C24 C23 H23 119.5
C22 C23 H23 119.5
C23 C24 C25 120.18(14)
C23 C24 H24 119.9
C25 C24 H24 119.9
O1 C25 C24 116.13(14)
O1 C25 C26 124.03(15)
C24 C25 C26 119.84(14)
C27 C26 C25 119.39(14)
C27 C26 H26 120.3
C25 C26 H26 120.3
C26 C27 C22 121.60(14)
C26 C27 H27 119.2
C22 C27 H27 119.2
O1 C28 H28A 109.5
O1 C28 H28B 109.5
H28A C28 H28B 109.5
O1 C28 H28C 109.5
H28A C28 H28C 109.5
H28B C28 H28C 109.5
Cl2 C29 Cl1 111.12(10)
Cl2 C29 H29A 109.4
Cl1 C29 H29A 109.4
Cl2 C29 H29B 109.4
Cl1 C29 H29B 109.4
H29A C29 H29B 108.0

loop_
_geom_bond_atom_site_label_1
_geom_bond_atom_site_label_2
_geom_bond_distance
Cl1 C29 1.7701(19)
Cl2 C29 1.7588(19)
S1 P1 1.9741(5)
S2 P1 1.9620(5)
P1 C22 1.8139(15)
P1 C1 1.8822(14)
O1 C25 1.3639(19)
O1 C28 1.430(2)
N1 C1 1.3565(18)
N1 C2 1.3818(18)
N1 C4 1.4494(19)
N2 C1 1.3577(18)
N2 C3 1.3812(19)
N2 C13 1.4517(19)
C2 C3 1.339(2)
C2 H2 0.9500
C3 H3 0.9500
C4 C5 1.393(2)
C4 C9 1.394(2)
C5 C6 1.386(2)
C5 C10 1.509(2)
C6 C7 1.392(2)
C6 H6 0.9500
C7 C8 1.392(2)
C7 C11 1.507(2)
C8 C9 1.391(2)
C8 H8 0.9500
C9 C12 1.502(2)
C10 H10A 0.9800
C10 H10B 0.9800
C10 H10C 0.9800
C11 H11A 0.9800
C11 H11B 0.9800
C11 H11C 0.9800
C12 H12A 0.9800
C12 H12B 0.9800
C12 H12C 0.9800
C13 C14 1.392(2)
C13 C18 1.397(2)
C14 C15 1.395(2)
C14 C19 1.506(2)
C15 C16 1.386(2)
C15 H15 0.9500
C16 C17 1.391(2)
C16 C20 1.508(2)
C17 C18 1.390(2)
C17 H17 0.9500
C18 C21 1.502(2)
C19 H19A 0.9800
C19 H19B 0.9800
C19 H19C 0.9800
C20 H20A 0.9800
C20 H20B 0.9800
C20 H20C 0.9800
C21 H21A 0.9800
C21 H21B 0.9800
C21 H21C 0.9800
C22 C27 1.395(2)
C22 C23 1.403(2)
C23 C24 1.379(2)
C23 H23 0.9500
C24 C25 1.393(2)
C24 H24 0.9500
C25 C26 1.395(2)
C26 C27 1.384(2)
C26 H26 0.9500
C27 H27 0.9500
C28 H28A 0.9800
C28 H28B 0.9800
C28 H28C 0.9800
C29 H29A 0.9900
C29 H29B 0.9900

loop_
_geom_torsion_atom_site_label_1
_geom_torsion_atom_site_label_2
_geom_torsion_atom_site_label_3
_geom_torsion_atom_site_label_4
_geom_torsion
C2 N1 C1 N2 -0.05(16)
C4 N1 C1 N2 175.89(13)
C2 N1 C1 P1 -177.78(11)
C4 N1 C1 P1 -1.8(2)
C3 N2 C1 N1 -0.04(16)
C13 N2 C1 N1 179.59(13)
C3 N2 C1 P1 177.80(11)
C13 N2 C1 P1 -2.6(2)
C22 P1 C1 N1 -20.17(15)
S2 P1 C1 N1 -136.57(12)
S1 P1 C1 N1 94.70(13)
C22 P1 C1 N2 162.52(12)
S2 P1 C1 N2 46.12(13)
S1 P1 C1 N2 -82.60(12)
C1 N1 C2 C3 0.13(18)
C4 N1 C2 C3 -176.31(13)
N1 C2 C3 N2 -0.15(18)
C1 N2 C3 C2 0.13(18)
C13 N2 C3 C2 -179.55(13)
C1 N1 C4 C5 97.40(18)
C2 N1 C4 C5 -86.97(17)
C1 N1 C4 C9 -89.20(18)
C2 N1 C4 C9 86.42(17)
C9 C4 C5 C6 1.5(2)
N1 C4 C5 C6 174.49(12)
C9 C4 C5 C10 -177.52(14)
N1 C4 C5 C10 -4.5(2)
C4 C5 C6 C7 -1.5(2)
C10 C5 C6 C7 177.52(14)
C5 C6 C7 C8 1.6(2)
C5 C6 C7 C11 -176.83(14)
C6 C7 C8 C9 -1.6(2)
C11 C7 C8 C9 176.84(14)
C7 C8 C9 C4 1.5(2)
C7 C8 C9 C12 -177.57(14)
C5 C4 C9 C8 -1.5(2)
N1 C4 C9 C8 -174.55(12)
C5 C4 C9 C12 177.58(13)
N1 C4 C9 C12 4.5(2)
C1 N2 C13 C14 91.88(18)
C3 N2 C13 C14 -88.52(17)
C1 N2 C13 C18 -96.31(18)
C3 N2 C13 C18 83.30(17)
C18 C13 C14 C15 4.7(2)
N2 C13 C14 C15 175.99(13)
C18 C13 C14 C19 -173.00(14)
N2 C13 C14 C19 -1.7(2)
C13 C14 C15 C16 -1.7(2)
C19 C14 C15 C16 176.04(15)
C14 C15 C16 C17 -1.3(2)
C14 C15 C16 C20 179.64(15)
C15 C16 C17 C18 1.6(2)
C20 C16 C17 C18 -179.36(15)
C16 C17 C18 C13 1.2(2)
C16 C17 C18 C21 -178.46(15)
C14 C13 C18 C17 -4.5(2)
N2 C13 C18 C17 -175.86(13)
C14 C13 C18 C21 175.17(14)
N2 C13 C18 C21 3.8(2)
C1 P1 C22 C27 92.28(12)
S2 P1 C22 C27 -153.49(10)
S1 P1 C22 C27 -20.03(13)
C1 P1 C22 C23 -91.30(12)
S2 P1 C22 C23 22.93(13)
S1 P1 C22 C23 156.39(11)
C27 C22 C23 C24 -1.4(2)
P1 C22 C23 C24 -177.93(11)
C22 C23 C24 C25 -0.3(2)
C28 O1 C25 C24 178.64(14)
C28 O1 C25 C26 -1.3(2)
C23 C24 C25 O1 -178.56(14)
C23 C24 C25 C26 1.4(2)
O1 C25 C26 C27 179.26(14)
C24 C25 C26 C27 -0.7(2)
C25 C26 C27 C22 -1.1(2)
C23 C22 C27 C26 2.1(2)
P1 C22 C27 C26 178.63(11)
